data_7212113
loop_
_publ_author_name
'Bai, Yan'
'Gao, Hui'
'Dang, Dong-Bin'
'Guo, Xiang-Yang'
'An, Bing'
'Shang, Wei-Li'

_publ_section_title
;
 A series of metal--organic frameworks based on polydentate Schiff-base
 ligands derived from benzil dihydrazone: synthesis, crystal structures
 and luminescent properties
;
_journal_issue 5
_journal_name_full CrystEngComm
_journal_page_first 1422
_journal_paper_doi 10.1039/b919813j
_journal_volume 12
_journal_year 2010
_chemical_formula_moiety 'C26 H20 Ag N7 O3'
_chemical_formula_sum 'C26 H20 Ag N7 O3'
_chemical_formula_weight 586.36
_chemical_name_systematic
;
?
;
_space_group_IT_number 2
_symmetry_cell_setting triclinic
_symmetry_space_group_name_Hall '-P 1'
_symmetry_space_group_name_H-M 'P -1'
_atom_sites_solution_hydrogens geom
_atom_sites_solution_primary direct
_atom_sites_solution_secondary difmap
_audit_creation_method SHELXL-97
_cell_angle_alpha 105.477(10)
_cell_angle_beta 91.417(11)
_cell_angle_gamma 103.155(10)
_cell_formula_units_Z 2
_cell_length_a 10.380(6)
_cell_length_b 11.008(7)
_cell_length_c 11.174(7)
_cell_measurement_reflns_used 3256
_cell_measurement_temperature 296(2)
_cell_measurement_theta_max 22.67
_cell_measurement_theta_min 2.33
_cell_volume 1193.2(13)
_computing_cell_refinement 'Bruker SMART'
_computing_data_collection 'Bruker SMART'
_computing_data_reduction 'Bruker SAINT'
_computing_molecular_graphics 'Bruker SHELXTL'
_computing_publication_material 'Bruker SHELXTL'
_computing_structure_refinement 'SHELXL-97 (Sheldrick, 1997)'
_computing_structure_solution 'SHELXS-97 (Sheldrick, 1990)'
_diffrn_ambient_temperature 296(2)
_diffrn_measured_fraction_theta_full 0.986
_diffrn_measured_fraction_theta_max 0.986
_diffrn_measurement_device_type 'CCD area detector'
_diffrn_measurement_method 'phi and omega scans'
_diffrn_radiation_monochromator graphite
_diffrn_radiation_source 'fine-focus sealed tube'
_diffrn_radiation_type MoK\a
_diffrn_radiation_wavelength 0.71073
_diffrn_reflns_av_R_equivalents 0.0116
_diffrn_reflns_av_sigmaI/netI 0.0223
_diffrn_reflns_limit_h_max 12
_diffrn_reflns_limit_h_min -9
_diffrn_reflns_limit_k_max 13
_diffrn_reflns_limit_k_min -13
_diffrn_reflns_limit_l_max 12
_diffrn_reflns_limit_l_min -13
_diffrn_reflns_number 6079
_diffrn_reflns_theta_full 25.00
_diffrn_reflns_theta_max 25.00
_diffrn_reflns_theta_min 1.90
_exptl_absorpt_coefficient_mu 0.889
_exptl_absorpt_correction_type none
_exptl_crystal_colour yellow
_exptl_crystal_density_diffrn 1.632
_exptl_crystal_density_method 'not measured'
_exptl_crystal_description block
_exptl_crystal_F_000 592
_exptl_crystal_size_max 0.18
_exptl_crystal_size_mid 0.15
_exptl_crystal_size_min 0.15
_refine_diff_density_max 0.655
_refine_diff_density_min -0.489
_refine_diff_density_rms 0.055
_refine_ls_extinction_method none
_refine_ls_goodness_of_fit_ref 1.100
_refine_ls_hydrogen_treatment constr
_refine_ls_matrix_type full
_refine_ls_number_parameters 334
_refine_ls_number_reflns 4139
_refine_ls_number_restraints 18
_refine_ls_restrained_S_all 1.180
_refine_ls_R_factor_all 0.0430
_refine_ls_R_factor_gt 0.0334
_refine_ls_shift/su_max 0.001
_refine_ls_shift/su_mean 0.000
_refine_ls_structure_factor_coef Fsqd
_refine_ls_weighting_details 'calc w=1/[\s^2^(Fo^2^)+(0.0406P)^2^+0.6482P] where P=(Fo^2^+2Fc^2^)/3'
_refine_ls_weighting_scheme calc
_refine_ls_wR_factor_gt 0.0839
_refine_ls_wR_factor_ref 0.0880
_reflns_number_gt 3490
_reflns_number_total 4139
_reflns_threshold_expression >2sigma(I)
_cod_data_source_file b919813j.txt
_cod_data_source_block 5
_cod_depositor_comments
;
The following automatic conversions were performed:

'_symmetry_cell_setting' value 'Triclinic' changed to 'triclinic'
according to /home/saulius/struct/CIF-dictionaries/cif_core.dic
dictionary named 'cif_core.dic' version 2.4.2 from 2011-04-26.

Automatic conversion script
Id: cif_fix_values 1891 2012-01-12 08:04:46Z andrius 
;
_cod_database_code 7212113

loop_
_symmetry_equiv_pos_as_xyz
'x, y, z'
'-x, -y, -z'

loop_
_atom_site_label
_atom_site_type_symbol
_atom_site_fract_x
_atom_site_fract_y
_atom_site_fract_z
_atom_site_U_iso_or_equiv
_atom_site_adp_type
_atom_site_occupancy
_atom_site_symmetry_multiplicity
_atom_site_calc_flag
_atom_site_refinement_flags
Ag1 Ag -0.36124(3) 0.83988(3) 0.98140(3) 0.06606(13) Uani 1 1 d .
N1 N -0.1793(2) 0.8906(2) 0.8913(2) 0.0426(6) Uani 1 1 d .
N2 N 0.0279(2) 0.6162(2) 0.7186(2) 0.0412(6) Uani 1 1 d .
N3 N 0.1074(2) 0.5422(2) 0.6477(2) 0.0396(5) Uani 1 1 d .
N4 N 0.0323(2) 0.3840(2) 0.8536(2) 0.0388(5) Uani 1 1 d .
N5 N 0.1641(2) 0.4540(2) 0.8906(2) 0.0411(6) Uani 1 1 d .
N6 N 0.5250(2) 0.6987(3) 1.0661(2) 0.0479(6) Uani 1 1 d .
C1 C -0.1266(3) 1.0132(3) 0.8968(3) 0.0446(7) Uani 1 1 d .
H1A H -0.1701 1.0760 0.9361 0.053 Uiso 1 1 calc R
C2 C -0.0108(3) 1.0513(3) 0.8470(3) 0.0476(7) Uani 1 1 d .
H2A H 0.0227 1.1384 0.8513 0.057 Uiso 1 1 calc R
C3 C 0.0556(3) 0.9612(3) 0.7907(3) 0.0448(7) Uani 1 1 d .
H3A H 0.1349 0.9859 0.7566 0.054 Uiso 1 1 calc R
C4 C -0.1149(3) 0.8035(3) 0.8363(3) 0.0405(7) Uani 1 1 d .
H4A H -0.1519 0.7169 0.8319 0.049 Uiso 1 1 calc R
C5 C 0.0036(3) 0.8327(3) 0.7852(3) 0.0364(6) Uani 1 1 d .
C6 C 0.0714(3) 0.7344(3) 0.7254(3) 0.0385(6) Uani 1 1 d .
H6A H 0.1500 0.7596 0.6906 0.046 Uiso 1 1 calc R
C7 C 0.0892(3) 0.4276(3) 0.6572(2) 0.0343(6) Uani 1 1 d .
C8 C 0.1636(3) 0.3417(3) 0.5796(3) 0.0382(6) Uani 1 1 d .
C9 C 0.2596(3) 0.3901(3) 0.5093(3) 0.0493(8) Uani 1 1 d .
H9A H 0.2786 0.4777 0.5123 0.059 Uiso 1 1 calc R
C10 C 0.3271(3) 0.3093(4) 0.4349(3) 0.0591(9) Uani 1 1 d .
H10A H 0.3915 0.3427 0.3880 0.071 Uiso 1 1 calc R
C11 C 0.3007(4) 0.1814(4) 0.4293(3) 0.0616(10) Uani 1 1 d .
H11A H 0.3464 0.1272 0.3785 0.074 Uiso 1 1 calc R
C12 C 0.2079(4) 0.1330(4) 0.4979(4) 0.0637(10) Uani 1 1 d .
H12A H 0.1903 0.0454 0.4945 0.076 Uiso 1 1 calc R
C13 C 0.1384(3) 0.2127(3) 0.5733(3) 0.0509(8) Uani 1 1 d .
H13A H 0.0743 0.1782 0.6198 0.061 Uiso 1 1 calc R
C14 C -0.0039(3) 0.3738(3) 0.7405(3) 0.0348(6) Uani 1 1 d .
C15 C -0.1391(3) 0.3003(3) 0.6888(3) 0.0374(6) Uani 1 1 d .
C16 C -0.1892(3) 0.3046(3) 0.5755(3) 0.0500(8) Uani 1 1 d .
H16A H -0.1378 0.3560 0.5319 0.060 Uiso 1 1 calc R
C17 C -0.3156(4) 0.2328(4) 0.5260(4) 0.0655(10) Uani 1 1 d .
H17A H -0.3494 0.2358 0.4492 0.079 Uiso 1 1 calc R
C18 C -0.3903(3) 0.1579(3) 0.5903(4) 0.0662(11) Uani 1 1 d .
H18A H -0.4752 0.1093 0.5568 0.079 Uiso 1 1 calc R
C19 C -0.3421(3) 0.1531(3) 0.7032(4) 0.0597(10) Uani 1 1 d .
H19A H -0.3939 0.1013 0.7463 0.072 Uiso 1 1 calc R
C20 C -0.2169(3) 0.2249(3) 0.7531(3) 0.0461(7) Uani 1 1 d .
H20A H -0.1845 0.2226 0.8306 0.055 Uiso 1 1 calc R
C21 C 0.1934(3) 0.4701(3) 1.0044(3) 0.0397(6) Uani 1 1 d .
H21A H 0.1299 0.4350 1.0511 0.048 Uiso 1 1 calc R
C22 C 0.3247(3) 0.5425(3) 1.0647(3) 0.0390(6) Uani 1 1 d .
C23 C 0.3709(3) 0.5295(3) 1.1758(3) 0.0488(8) Uani 1 1 d .
H23A H 0.3183 0.4734 1.2144 0.059 Uiso 1 1 calc R
C24 C 0.4945(4) 0.5996(3) 1.2292(3) 0.0560(9) Uani 1 1 d .
H24A H 0.5276 0.5908 1.3037 0.067 Uiso 1 1 calc R
C25 C 0.5679(3) 0.6818(3) 1.1724(3) 0.0544(8) Uani 1 1 d .
H25A H 0.6523 0.7287 1.2090 0.065 Uiso 1 1 calc R
C26 C 0.4060(3) 0.6286(3) 1.0136(3) 0.0438(7) Uani 1 1 d .
H26A H 0.3760 0.6382 0.9383 0.053 Uiso 1 1 calc R
N7 N -0.5947(3) 0.9016(4) 0.8424(4) 0.0753(8) Uani 1 1 d U
O1 O -0.6309(4) 0.9058(4) 0.9462(3) 0.1068(10) Uani 1 1 d U
O2 O -0.6271(3) 0.9733(3) 0.7880(3) 0.0906(9) Uani 1 1 d U
O3 O -0.5282(3) 0.8281(3) 0.7960(3) 0.0911(8) Uani 1 1 d U

loop_
_atom_site_aniso_label
_atom_site_aniso_U_11
_atom_site_aniso_U_22
_atom_site_aniso_U_33
_atom_site_aniso_U_23
_atom_site_aniso_U_13
_atom_site_aniso_U_12
Ag1 0.04754(17) 0.0744(2) 0.0722(2) 0.01897(15) 0.02022(13) 0.00721(13)
N1 0.0416(13) 0.0436(15) 0.0451(14) 0.0129(11) 0.0082(11) 0.0141(11)
N2 0.0448(13) 0.0368(14) 0.0456(14) 0.0120(11) 0.0149(11) 0.0152(11)
N3 0.0444(13) 0.0366(13) 0.0393(14) 0.0092(11) 0.0124(11) 0.0135(11)
N4 0.0382(12) 0.0389(13) 0.0372(14) 0.0094(10) 0.0042(10) 0.0067(10)
N5 0.0401(13) 0.0449(14) 0.0343(14) 0.0086(11) 0.0025(10) 0.0052(11)
N6 0.0388(14) 0.0533(16) 0.0450(15) 0.0037(12) 0.0064(12) 0.0092(12)
C1 0.0528(18) 0.0418(17) 0.0454(17) 0.0134(14) 0.0071(14) 0.0223(14)
C2 0.0563(19) 0.0321(15) 0.0571(19) 0.0156(14) 0.0085(15) 0.0124(14)
C3 0.0438(16) 0.0397(16) 0.0516(18) 0.0161(14) 0.0096(14) 0.0071(13)
C4 0.0430(16) 0.0330(15) 0.0440(17) 0.0106(13) 0.0057(13) 0.0062(12)
C5 0.0389(15) 0.0334(14) 0.0358(15) 0.0082(12) 0.0041(12) 0.0082(12)
C6 0.0423(15) 0.0363(16) 0.0379(16) 0.0106(12) 0.0093(12) 0.0106(12)
C7 0.0346(14) 0.0351(15) 0.0313(14) 0.0055(12) 0.0020(11) 0.0095(11)
C8 0.0394(15) 0.0422(16) 0.0319(15) 0.0035(12) 0.0014(12) 0.0161(12)
C9 0.0496(18) 0.058(2) 0.0477(18) 0.0189(15) 0.0132(14) 0.0227(15)
C10 0.053(2) 0.084(3) 0.048(2) 0.0176(18) 0.0172(16) 0.0339(19)
C11 0.064(2) 0.075(3) 0.047(2) -0.0021(18) 0.0052(17) 0.043(2)
C12 0.073(2) 0.049(2) 0.069(2) 0.0041(18) 0.009(2) 0.0302(18)
C13 0.0547(19) 0.0441(18) 0.054(2) 0.0080(15) 0.0115(15) 0.0187(15)
C14 0.0372(14) 0.0297(14) 0.0379(16) 0.0062(12) 0.0077(12) 0.0123(11)
C15 0.0371(14) 0.0306(14) 0.0419(16) 0.0034(12) 0.0063(12) 0.0108(11)
C16 0.0437(17) 0.059(2) 0.0404(17) 0.0047(15) 0.0024(14) 0.0101(15)
C17 0.051(2) 0.075(3) 0.053(2) -0.0072(19) -0.0049(17) 0.0131(18)
C18 0.0390(18) 0.048(2) 0.089(3) -0.014(2) -0.0021(19) 0.0046(15)
C19 0.0429(18) 0.0336(17) 0.100(3) 0.0144(18) 0.0187(19) 0.0088(14)
C20 0.0424(16) 0.0356(16) 0.065(2) 0.0181(15) 0.0114(15) 0.0132(13)
C21 0.0458(16) 0.0354(15) 0.0377(17) 0.0102(12) 0.0052(13) 0.0094(12)
C22 0.0470(16) 0.0356(15) 0.0320(15) 0.0032(12) 0.0034(12) 0.0130(13)
C23 0.063(2) 0.0426(17) 0.0402(17) 0.0099(14) -0.0003(15) 0.0134(15)
C24 0.065(2) 0.060(2) 0.0402(18) 0.0070(16) -0.0092(16) 0.0198(18)
C25 0.0445(18) 0.059(2) 0.049(2) -0.0019(16) -0.0047(15) 0.0138(16)
C26 0.0465(17) 0.0481(17) 0.0354(16) 0.0074(13) 0.0041(13) 0.0143(14)
N7 0.0603(15) 0.0936(18) 0.0731(16) 0.0086(15) 0.0126(13) 0.0377(13)
O1 0.115(2) 0.114(2) 0.090(2) 0.0165(18) 0.0420(18) 0.0355(19)
O2 0.0698(17) 0.090(2) 0.107(2) 0.0246(17) -0.0030(16) 0.0147(15)
O3 0.0775(16) 0.112(2) 0.0802(16) 0.0003(15) 0.0102(13) 0.0485(14)

loop_
_atom_type_symbol
_atom_type_description
_atom_type_scat_dispersion_real
_atom_type_scat_dispersion_imag
_atom_type_scat_source
C C 0.0033 0.0016 'International Tables Vol C Tables 4.2.6.8 and 6.1.1.4'
H H 0.0000 0.0000 'International Tables Vol C Tables 4.2.6.8 and 6.1.1.4'
N N 0.0061 0.0033 'International Tables Vol C Tables 4.2.6.8 and 6.1.1.4'
O O 0.0106 0.0060 'International Tables Vol C Tables 4.2.6.8 and 6.1.1.4'
Ag Ag -0.8971 1.1015 'International Tables Vol C Tables 4.2.6.8 and 6.1.1.4'

loop_
_geom_angle_atom_site_label_1
_geom_angle_atom_site_label_2
_geom_angle_atom_site_label_3
_geom_angle
_geom_angle_site_symmetry_1
_geom_angle_site_symmetry_3
N6 Ag1 N1 144.32(10) 1_455 .
N6 Ag1 O3 102.24(11) 1_455 .
N1 Ag1 O3 96.55(11) . .
N6 Ag1 O1 121.80(11) 1_455 2_477
N1 Ag1 O1 90.07(10) . 2_477
O3 Ag1 O1 83.48(11) . 2_477
C4 N1 C1 117.6(3) . .
C4 N1 Ag1 122.4(2) . .
C1 N1 Ag1 119.8(2) . .
C6 N2 N3 110.2(2) . .
C7 N3 N2 114.7(2) . .
C14 N4 N5 113.2(2) . .
C21 N5 N4 111.5(2) . .
C26 N6 C25 117.7(3) . .
C26 N6 Ag1 119.6(2) . 1_655
C25 N6 Ag1 122.6(2) . 1_655
N1 C1 C2 122.5(3) . .
N1 C1 H1A 118.7 . .
C2 C1 H1A 118.7 . .
C3 C2 C1 119.7(3) . .
C3 C2 H2A 120.2 . .
C1 C2 H2A 120.2 . .
C2 C3 C5 118.9(3) . .
C2 C3 H3A 120.5 . .
C5 C3 H3A 120.5 . .
N1 C4 C5 124.1(3) . .
N1 C4 H4A 118.0 . .
C5 C4 H4A 118.0 . .
C4 C5 C3 117.1(3) . .
C4 C5 C6 122.5(3) . .
C3 C5 C6 120.3(3) . .
N2 C6 C5 122.5(3) . .
N2 C6 H6A 118.7 . .
C5 C6 H6A 118.7 . .
N3 C7 C8 117.6(3) . .
N3 C7 C14 124.2(2) . .
C8 C7 C14 118.2(2) . .
C13 C8 C9 118.4(3) . .
C13 C8 C7 121.2(3) . .
C9 C8 C7 120.3(3) . .
C10 C9 C8 120.3(3) . .
C10 C9 H9A 119.9 . .
C8 C9 H9A 119.9 . .
C11 C10 C9 120.7(3) . .
C11 C10 H10A 119.7 . .
C9 C10 H10A 119.7 . .
C12 C11 C10 119.7(3) . .
C12 C11 H11A 120.2 . .
C10 C11 H11A 120.2 . .
C11 C12 C13 120.6(4) . .
C11 C12 H12A 119.7 . .
C13 C12 H12A 119.7 . .
C8 C13 C12 120.3(3) . .
C8 C13 H13A 119.8 . .
C12 C13 H13A 119.8 . .
N4 C14 C15 118.8(2) . .
N4 C14 C7 122.1(2) . .
C15 C14 C7 119.0(2) . .
C16 C15 C20 119.2(3) . .
C16 C15 C14 120.6(3) . .
C20 C15 C14 120.3(3) . .
C15 C16 C17 120.3(3) . .
C15 C16 H16A 119.9 . .
C17 C16 H16A 119.9 . .
C18 C17 C16 119.6(4) . .
C18 C17 H17A 120.2 . .
C16 C17 H17A 120.2 . .
C17 C18 C19 120.8(3) . .
C17 C18 H18A 119.6 . .
C19 C18 H18A 119.6 . .
C18 C19 C20 119.8(3) . .
C18 C19 H19A 120.1 . .
C20 C19 H19A 120.1 . .
C19 C20 C15 120.3(3) . .
C19 C20 H20A 119.8 . .
C15 C20 H20A 119.8 . .
N5 C21 C22 121.4(3) . .
N5 C21 H21A 119.3 . .
C22 C21 H21A 119.3 . .
C26 C22 C23 117.5(3) . .
C26 C22 C21 121.0(3) . .
C23 C22 C21 121.5(3) . .
C24 C23 C22 119.5(3) . .
C24 C23 H23A 120.3 . .
C22 C23 H23A 120.3 . .
C25 C24 C23 119.1(3) . .
C25 C24 H24A 120.4 . .
C23 C24 H24A 120.4 . .
N6 C25 C24 122.9(3) . .
N6 C25 H25A 118.6 . .
C24 C25 H25A 118.6 . .
N6 C26 C22 123.3(3) . .
N6 C26 H26A 118.3 . .
C22 C26 H26A 118.3 . .
O3 N7 O2 121.2(4) . .
O3 N7 O1 120.4(4) . .
O2 N7 O1 118.4(4) . .
N7 O3 Ag1 104.1(3) . .

loop_
_geom_bond_atom_site_label_1
_geom_bond_atom_site_label_2
_geom_bond_distance
_geom_bond_site_symmetry_2
Ag1 N6 2.170(3) 1_455
Ag1 N1 2.192(3) .
Ag1 O3 2.625(3) .
Ag1 O1 2.720(4) 2_477
N1 C4 1.320(4) .
N1 C1 1.320(4) .
N2 C6 1.257(4) .
N2 N3 1.402(3) .
N3 C7 1.266(4) .
N4 C14 1.278(4) .
N4 N5 1.399(3) .
N5 C21 1.255(4) .
N6 C26 1.324(4) .
N6 C25 1.332(4) .
N6 Ag1 2.170(3) 1_655
C1 C2 1.363(5) .
C1 H1A 0.9300 .
C2 C3 1.362(4) .
C2 H2A 0.9300 .
C3 C5 1.378(4) .
C3 H3A 0.9300 .
C4 C5 1.377(4) .
C4 H4A 0.9300 .
C5 C6 1.448(4) .
C6 H6A 0.9300 .
C7 C8 1.473(4) .
C7 C14 1.493(4) .
C8 C13 1.366(4) .
C8 C9 1.384(4) .
C9 C10 1.375(5) .
C9 H9A 0.9300 .
C10 C11 1.356(6) .
C10 H10A 0.9300 .
C11 C12 1.349(6) .
C11 H11A 0.9300 .
C12 C13 1.387(5) .
C12 H12A 0.9300 .
C13 H13A 0.9300 .
C14 C15 1.466(4) .
C15 C16 1.374(4) .
C15 C20 1.378(4) .
C16 C17 1.383(5) .
C16 H16A 0.9300 .
C17 C18 1.360(6) .
C17 H17A 0.9300 .
C18 C19 1.365(6) .
C18 H18A 0.9300 .
C19 C20 1.373(5) .
C19 H19A 0.9300 .
C20 H20A 0.9300 .
C21 C22 1.456(4) .
C21 H21A 0.9300 .
C22 C26 1.373(4) .
C22 C23 1.375(4) .
C23 C24 1.365(5) .
C23 H23A 0.9300 .
C24 C25 1.349(5) .
C24 H24A 0.9300 .
C25 H25A 0.9300 .
C26 H26A 0.9300 .
N7 O3 1.203(4) .
N7 O2 1.213(5) .
N7 O1 1.221(5) .
